data_7244018
loop_
_publ_author_name
'Saito, Norio'
'Nishiyama, Daiki'
'Matsushita, Yoshitaka'
'Wada, Yoshiki'
'Cordier, St\'ephane'
'Ohsawa, Takeo'
'Grasset, Fabien'
'Ohashi, Naoki'

_publ_section_title
;
 Reentrant structural and optical properties of organic--inorganic hybrid
 metal cluster compound ((n-C4H9)4N)2[Mo6Bri8Bra6]
;
_journal_issue 3
_journal_name_full CrystEngComm
_journal_page_first 465
_journal_page_last 470
_journal_paper_doi 10.1039/D1CE01033F
_journal_volume 24
_journal_year 2022
_chemical_formula_sum 'C32 H72 Br14 Mo6 N2'
_chemical_formula_weight 2179.29
_chemical_properties_physical Air-sensitive,Moisture-sensitive,Hygroscopic
_space_group_crystal_system monoclinic
_space_group_IT_number 14
_space_group_name_Hall '-P 2yn'
_space_group_name_H-M_alt 'P 1 21/n 1'
_atom_sites_solution_hydrogens geom
_atom_sites_solution_primary direct
_audit_creation_method
;
FinalCif V90 by Daniel Kratzert, Freiburg 2021,
https://dkratzert.de/finalcif.html
;
_audit_update_record
;
2021-11-03 deposited with the CCDC.	2021-12-07 downloaded from the CCDC.
;
_cell_angle_alpha 90
_cell_angle_beta 90.7370(10)
_cell_angle_gamma 90
_cell_formula_units_Z 2
_cell_length_a 13.1355(4)
_cell_length_b 11.7629(3)
_cell_length_c 18.9747(6)
_cell_measurement_reflns_used 7146
_cell_measurement_temperature 203(2)
_cell_measurement_theta_max 26.63
_cell_measurement_theta_min 2.32
_cell_volume 2931.57(15)
_computing_cell_refinement 'Bruker SAINT'
_computing_data_collection 'Bruker APEX2'
_computing_data_reduction 'Bruker SAINT'
_computing_molecular_graphics 'Bruker SHELXTL'
_computing_publication_material 'Bruker SHELXTL'
_computing_structure_refinement 'SHELXL-2014/7 (Sheldrick, 2014)'
_computing_structure_solution 'SHELXS-97 (Sheldrick 2008)'
_diffrn_ambient_temperature 203(2)
_diffrn_measured_fraction_theta_full 0.999
_diffrn_measured_fraction_theta_max 0.999
_diffrn_measurement_device_type 'Bruker APEX-II CCD'
_diffrn_measurement_method '\f and \w scans'
_diffrn_radiation_type MoK\a
_diffrn_radiation_wavelength 0.71073
_diffrn_reflns_av_R_equivalents 0.0845
_diffrn_reflns_av_unetI/netI 0.0704
_diffrn_reflns_Laue_measured_fraction_full 0.999
_diffrn_reflns_Laue_measured_fraction_max 0.999
_diffrn_reflns_limit_h_max 16
_diffrn_reflns_limit_h_min -16
_diffrn_reflns_limit_k_max 14
_diffrn_reflns_limit_k_min -14
_diffrn_reflns_limit_l_max 23
_diffrn_reflns_limit_l_min -23
_diffrn_reflns_number 33776
_diffrn_reflns_point_group_measured_fraction_full 0.999
_diffrn_reflns_point_group_measured_fraction_max 0.999
_diffrn_reflns_theta_full 25.242
_diffrn_reflns_theta_max 26.390
_diffrn_reflns_theta_min 2.324
_exptl_absorpt_coefficient_mu 10.810
_exptl_absorpt_correction_T_max 0.7456
_exptl_absorpt_correction_T_min 0.3562
_exptl_absorpt_correction_type multi-scan
_exptl_crystal_colour Orange
_exptl_crystal_density_diffrn 2.469
_exptl_crystal_description Chunk
_exptl_crystal_F_000 2040
_exptl_crystal_preparation Luminescent
_exptl_crystal_size_max 0.340
_exptl_crystal_size_mid 0.270
_exptl_crystal_size_min 0.095
_refine_diff_density_max 0.903
_refine_diff_density_min -0.998
_refine_diff_density_rms 0.154
_refine_ls_extinction_coef 0.00078(10)
_refine_ls_extinction_expression Fc^*^=kFc[1+0.001xFc^2^\l^3^/sin(2\q)]^-1/4^
_refine_ls_extinction_method 'SHELXL-2014/7 (Sheldrick 2014'
_refine_ls_goodness_of_fit_ref 1.035
_refine_ls_hydrogen_treatment constr
_refine_ls_matrix_type full
_refine_ls_number_parameters 264
_refine_ls_number_reflns 5993
_refine_ls_number_restraints 0
_refine_ls_restrained_S_all 1.035
_refine_ls_R_factor_all 0.0730
_refine_ls_R_factor_gt 0.0416
_refine_ls_shift/su_max 0.001
_refine_ls_shift/su_mean 0.000
_refine_ls_structure_factor_coef Fsqd
_refine_ls_weighting_details 'w=1/[\s^2^(Fo^2^)+(0.0358P)^2^+0.2194P] where P=(Fo^2^+2Fc^2^)/3'
_refine_ls_weighting_scheme calc
_refine_ls_wR_factor_gt 0.0914
_refine_ls_wR_factor_ref 0.1031
_reflns_Friedel_coverage 0.000
_reflns_number_gt 4159
_reflns_number_total 5993
_reflns_threshold_expression 'I > 2\s(I)'
_cod_data_source_file d1ce01033f2.cif
_cod_data_source_block 203K
_cod_depositor_comments 'Adding full bibliography for 7244016--7244018.cif.'
_cod_original_sg_symbol_H-M 'P 21/n'
_cod_database_code 7244018
_shelx_shelxl_version_number 2014/7
_shelx_space_group_comment
;
The symmetry employed for this shelxl refinement is uniquely defined
by the following loop, which should always be used as a source of
symmetry information in preference to the above space-group names.
They are only intended as comments.
;
_shelx_estimated_absorpt_t_min 0.120
_shelx_estimated_absorpt_t_max 0.427

loop_
_space_group_symop_operation_xyz
'x, y, z'
'-x+1/2, y+1/2, -z+1/2'
'-x, -y, -z'
'x-1/2, -y-1/2, z-1/2'

loop_
_atom_site_label
_atom_site_type_symbol
_atom_site_fract_x
_atom_site_fract_y
_atom_site_fract_z
_atom_site_U_iso_or_equiv
_atom_site_adp_type
_atom_site_occupancy
_atom_site_site_symmetry_order
_atom_site_calc_flag
_atom_site_refinement_flags_posn
_atom_site_refinement_flags_adp
_atom_site_refinement_flags_occupancy
_atom_site_disorder_assembly
_atom_site_disorder_group
Mo1 Mo -0.04706(4) 0.43809(5) 0.41553(3) 0.03230(15) Uani 1 1 d . . . . .
Mo2 Mo 0.12991(4) 0.44430(5) 0.48257(3) 0.03367(16) Uani 1 1 d . . . . .
Mo3 Mo -0.03285(4) 0.36548(5) 0.54639(3) 0.03275(15) Uani 1 1 d . . . . .
Br1 Br 0.20613(5) 0.63957(6) 0.52061(3) 0.04416(19) Uani 1 1 d . . . . .
Br2 Br 0.05004(5) 0.25080(6) 0.44537(3) 0.04406(19) Uani 1 1 d . . . . .
Br3 Br 0.14229(5) 0.37194(6) 0.61164(3) 0.03860(18) Uani 1 1 d . . . . .
Br4 Br 0.11301(5) 0.51508(6) 0.35358(3) 0.04231(19) Uani 1 1 d . . . . .
Br5 Br -0.11386(6) 0.35442(6) 0.29785(3) 0.0510(2) Uani 1 1 d . . . . .
Br6 Br -0.08363(6) 0.18057(7) 0.61061(4) 0.0567(2) Uani 1 1 d . . . . .
Br7 Br 0.31284(6) 0.37157(8) 0.46044(4) 0.0607(2) Uani 1 1 d . . . . .
N N 0.5225(4) 0.5237(5) 0.2939(3) 0.0456(14) Uani 1 1 d . . . . .
C11 C 0.4473(5) 0.5681(7) 0.2397(3) 0.0507(19) Uani 1 1 d . . . . .
H11A H 0.4640 0.6476 0.2295 0.061 Uiso 1 1 calc R U . . .
H11B H 0.4557 0.5249 0.1960 0.061 Uiso 1 1 calc R U . . .
C12 C 0.3378(6) 0.5618(11) 0.2605(5) 0.109(4) Uani 1 1 d . . . . .
H12A H 0.3297 0.5948 0.3075 0.131 Uiso 1 1 calc R U . . .
H12B H 0.3161 0.4822 0.2623 0.131 Uiso 1 1 calc R U . . .
C13 C 0.2713(7) 0.6274(15) 0.2067(6) 0.094(4) Uani 1 1 d . . . . .
H13A H 0.2125 0.6581 0.2316 0.113 Uiso 0.416(19) 1 calc R U P A 1
H13B H 0.3109 0.6922 0.1897 0.113 Uiso 0.416(19) 1 calc R U P A 1
H13C H 0.2951 0.6108 0.1590 0.113 Uiso 0.584(19) 1 calc R U P A 2
H13D H 0.2008 0.6007 0.2098 0.113 Uiso 0.584(19) 1 calc R U P A 2
C14 C 0.2405(19) 0.5761(19) 0.1566(14) 0.085(9) Uani 0.416(19) 1 d . . P A 1
H14A H 0.1803 0.6134 0.1377 0.128 Uiso 0.416(19) 1 calc R U P A 1
H14B H 0.2235 0.4991 0.1705 0.128 Uiso 0.416(19) 1 calc R U P A 1
H14C H 0.2927 0.5740 0.1210 0.128 Uiso 0.416(19) 1 calc R U P A 1
C14' C 0.2734(12) 0.7378(15) 0.2169(8) 0.073(6) Uani 0.584(19) 1 d . . P A 2
H14D H 0.3427 0.7652 0.2123 0.109 Uiso 0.584(19) 1 calc R U P A 2
H14E H 0.2491 0.7549 0.2637 0.109 Uiso 0.584(19) 1 calc R U P A 2
H14F H 0.2301 0.7749 0.1821 0.109 Uiso 0.584(19) 1 calc R U P A 2
C21 C 0.5013(5) 0.3986(6) 0.3058(4) 0.0491(18) Uani 1 1 d . . . . .
H21A H 0.4333 0.3911 0.3258 0.059 Uiso 1 1 calc R U . . .
H21B H 0.5001 0.3603 0.2599 0.059 Uiso 1 1 calc R U . . .
C22 C 0.5763(6) 0.3369(7) 0.3536(4) 0.060(2) Uani 1 1 d . . . . .
H22A H 0.5781 0.3740 0.3998 0.072 Uiso 1 1 calc R U . . .
H22B H 0.6445 0.3418 0.3335 0.072 Uiso 1 1 calc R U . . .
C23 C 0.5471(7) 0.2117(7) 0.3625(4) 0.066(2) Uani 1 1 d . . . . .
H23A H 0.5938 0.1768 0.3969 0.079 Uiso 1 1 calc R U . . .
H23B H 0.4783 0.2077 0.3818 0.079 Uiso 1 1 calc R U . . .
C24 C 0.5496(9) 0.1448(8) 0.2960(5) 0.097(3) Uani 1 1 d . . . . .
H24A H 0.4948 0.1695 0.2649 0.145 Uiso 1 1 calc R U . . .
H24B H 0.5413 0.0647 0.3067 0.145 Uiso 1 1 calc R U . . .
H24C H 0.6144 0.1566 0.2732 0.145 Uiso 1 1 calc R U . . .
C31 C 0.6288(5) 0.5408(6) 0.2659(4) 0.0497(18) Uani 1 1 d . . . . .
H31A H 0.6777 0.5172 0.3025 0.060 Uiso 1 1 calc R U . . .
H31B H 0.6389 0.6223 0.2578 0.060 Uiso 1 1 calc R U . . .
C32 C 0.6538(7) 0.4773(7) 0.1978(4) 0.064(2) Uani 1 1 d . . . . .
H32A H 0.6796 0.4021 0.2111 0.077 Uiso 0.355(15) 1 calc R U P B 1
H32B H 0.5896 0.4654 0.1720 0.077 Uiso 0.355(15) 1 calc R U P B 1
H32C H 0.7197 0.4394 0.2041 0.077 Uiso 0.645(15) 1 calc R U P B 2
H32D H 0.6024 0.4181 0.1901 0.077 Uiso 0.645(15) 1 calc R U P B 2
C33 C 0.723(2) 0.525(2) 0.1508(13) 0.064(3) Uani 0.355(15) 1 d . . P B 1
H33A H 0.7920 0.5092 0.1682 0.077 Uiso 0.355(15) 1 calc R U P B 1
H33B H 0.7134 0.6072 0.1503 0.077 Uiso 0.355(15) 1 calc R U P B 1
C33' C 0.6580(13) 0.5491(12) 0.1339(7) 0.064(3) Uani 0.645(15) 1 d . . P B 2
H33C H 0.6957 0.6192 0.1441 0.077 Uiso 0.645(15) 1 calc R U P B 2
H33D H 0.5890 0.5696 0.1184 0.077 Uiso 0.645(15) 1 calc R U P B 2
C34 C 0.7128(9) 0.4800(9) 0.0745(5) 0.113(4) Uani 1 1 d . . . . .
H34A H 0.7796 0.4598 0.0573 0.170 Uiso 1 1 calc R U . B 1
H34B H 0.6834 0.5388 0.0447 0.170 Uiso 1 1 calc R U . B 1
H34C H 0.6692 0.4135 0.0736 0.170 Uiso 1 1 calc R U . B 1
C41 C 0.5130(6) 0.5842(6) 0.3643(4) 0.058(2) Uani 1 1 d . . . . .
H41A H 0.4488 0.5606 0.3855 0.069 Uiso 1 1 calc R U . . .
H41B H 0.5683 0.5578 0.3953 0.069 Uiso 1 1 calc R U . . .
C42 C 0.5156(8) 0.7104(7) 0.3628(4) 0.079(3) Uani 1 1 d . . . . .
H42A H 0.4790 0.7377 0.3209 0.095 Uiso 1 1 calc R U . . .
H42B H 0.5864 0.7360 0.3598 0.095 Uiso 1 1 calc R U . . .
C43 C 0.4678(8) 0.7606(8) 0.4281(4) 0.077(3) Uani 1 1 d . . . . .
H43A H 0.3994 0.7285 0.4327 0.092 Uiso 1 1 calc R U . . .
H43B H 0.5079 0.7363 0.4693 0.092 Uiso 1 1 calc R U . . .
C44 C 0.4597(11) 0.8834(10) 0.4295(6) 0.151(6) Uani 1 1 d . . . . .
H44A H 0.5271 0.9166 0.4268 0.226 Uiso 1 1 calc R U . . .
H44B H 0.4279 0.9069 0.4730 0.226 Uiso 1 1 calc R U . . .
H44C H 0.4187 0.9088 0.3897 0.226 Uiso 1 1 calc R U . . .

loop_
_atom_site_aniso_label
_atom_site_aniso_U_11
_atom_site_aniso_U_22
_atom_site_aniso_U_33
_atom_site_aniso_U_23
_atom_site_aniso_U_13
_atom_site_aniso_U_12
Mo1 0.0329(3) 0.0415(3) 0.0226(3) 0.0016(2) 0.0034(2) 0.0013(2)
Mo2 0.0284(3) 0.0471(4) 0.0256(3) 0.0035(2) 0.0061(2) 0.0044(2)
Mo3 0.0320(3) 0.0416(3) 0.0248(3) 0.0049(2) 0.0043(2) -0.0011(2)
Br1 0.0354(4) 0.0594(5) 0.0377(4) 0.0076(3) 0.0000(3) -0.0096(3)
Br2 0.0532(4) 0.0445(4) 0.0346(4) -0.0012(3) 0.0018(3) 0.0083(3)
Br3 0.0374(4) 0.0489(4) 0.0295(3) 0.0049(3) -0.0003(3) 0.0048(3)
Br4 0.0386(4) 0.0628(5) 0.0258(3) 0.0056(3) 0.0112(3) 0.0047(3)
Br5 0.0669(5) 0.0544(5) 0.0314(4) -0.0059(3) -0.0068(3) 0.0010(4)
Br6 0.0677(5) 0.0562(5) 0.0463(4) 0.0188(4) -0.0021(4) -0.0118(4)
Br7 0.0377(4) 0.0935(6) 0.0511(5) 0.0067(4) 0.0132(3) 0.0208(4)
N 0.042(3) 0.059(4) 0.035(3) 0.001(3) 0.001(3) -0.013(3)
C11 0.049(4) 0.075(5) 0.028(4) 0.005(3) -0.002(3) -0.007(4)
C12 0.041(5) 0.207(13) 0.080(7) 0.065(8) 0.007(5) -0.003(6)
C13 0.044(5) 0.176(14) 0.062(7) 0.050(8) -0.004(5) -0.013(7)
C14 0.089(18) 0.080(16) 0.086(19) 0.003(14) -0.033(15) -0.006(13)
C14' 0.068(10) 0.075(14) 0.075(11) 0.035(9) 0.006(8) 0.025(9)
C21 0.043(4) 0.066(5) 0.038(4) 0.003(3) 0.000(3) -0.013(4)
C22 0.068(5) 0.076(6) 0.035(4) 0.010(4) -0.005(4) -0.011(4)
C23 0.081(6) 0.071(6) 0.045(4) 0.007(4) 0.022(4) 0.000(5)
C24 0.156(11) 0.075(7) 0.059(6) -0.004(5) 0.005(7) 0.003(7)
C31 0.037(4) 0.060(5) 0.052(4) 0.003(4) -0.001(3) -0.016(4)
C32 0.070(5) 0.071(6) 0.051(5) 0.002(4) 0.022(4) -0.004(5)
C33 0.072(10) 0.069(8) 0.050(7) 0.009(6) 0.012(8) -0.001(8)
C33' 0.072(10) 0.069(8) 0.050(7) 0.009(6) 0.012(8) -0.001(8)
C34 0.164(12) 0.110(9) 0.067(7) -0.012(6) 0.044(7) -0.021(8)
C41 0.070(5) 0.067(5) 0.037(4) -0.001(4) 0.006(4) -0.005(4)
C42 0.120(8) 0.072(6) 0.046(5) -0.005(4) 0.018(5) 0.001(6)
C43 0.111(8) 0.080(7) 0.039(5) 0.000(4) 0.010(5) 0.013(6)
C44 0.248(18) 0.115(11) 0.092(9) -0.024(8) 0.059(10) 0.033(11)

loop_
_atom_type_symbol
_atom_type_description
_atom_type_scat_dispersion_real
_atom_type_scat_dispersion_imag
_atom_type_scat_source
C C 0.0033 0.0016 'International Tables Vol C Tables 4.2.6.8 and 6.1.1.4'
H H 0.0000 0.0000 'International Tables Vol C Tables 4.2.6.8 and 6.1.1.4'
Br Br -0.2901 2.4595 'International Tables Vol C Tables 4.2.6.8 and 6.1.1.4'
Mo Mo -1.6832 0.6857 'International Tables Vol C Tables 4.2.6.8 and 6.1.1.4'
N N 0.0061 0.0033 'International Tables Vol C Tables 4.2.6.8 and 6.1.1.4'

loop_
_geom_angle_atom_site_label_1
_geom_angle_atom_site_label_2
_geom_angle_atom_site_label_3
_geom_angle
_geom_angle_site_symmetry_1
_geom_angle_site_symmetry_3
_geom_angle_publ_flag
Br5 Mo1 Br4 90.55(3) . . ?
Br5 Mo1 Br1 90.17(3) . 3_566 ?
Br4 Mo1 Br1 179.15(3) . 3_566 ?
Br5 Mo1 Br2 91.47(3) . . ?
Br4 Mo1 Br2 89.78(3) . . ?
Br1 Mo1 Br2 89.75(3) 3_566 . ?
Br5 Mo1 Br3 89.94(3) . 3_566 ?
Br4 Mo1 Br3 90.05(3) . 3_566 ?
Br1 Mo1 Br3 90.40(3) 3_566 3_566 ?
Br2 Mo1 Br3 178.59(3) . 3_566 ?
Br5 Mo1 Mo2 134.27(3) . 3_566 ?
Br4 Mo1 Mo2 119.83(3) . 3_566 ?
Br1 Mo1 Mo2 59.84(2) 3_566 3_566 ?
Br2 Mo1 Mo2 119.48(3) . 3_566 ?
Br3 Mo1 Mo2 59.47(2) 3_566 3_566 ?
Br5 Mo1 Mo3 135.35(3) . . ?
Br4 Mo1 Mo3 119.64(3) . . ?
Br1 Mo1 Mo3 59.51(2) 3_566 . ?
Br2 Mo1 Mo3 59.43(2) . . ?
Br3 Mo1 Mo3 119.52(3) 3_566 . ?
Mo2 Mo1 Mo3 60.05(2) 3_566 . ?
Br5 Mo1 Mo3 134.49(3) . 3_566 ?
Br4 Mo1 Mo3 59.61(2) . 3_566 ?
Br1 Mo1 Mo3 120.06(3) 3_566 3_566 ?
Br2 Mo1 Mo3 119.33(3) . 3_566 ?
Br3 Mo1 Mo3 59.43(2) 3_566 3_566 ?
Mo2 Mo1 Mo3 60.22(2) 3_566 3_566 ?
Mo3 Mo1 Mo3 90.15(2) . 3_566 ?
Br5 Mo1 Mo2 135.65(3) . . ?
Br4 Mo1 Mo2 59.51(2) . . ?
Br1 Mo1 Mo2 119.65(3) 3_566 . ?
Br2 Mo1 Mo2 59.48(2) . . ?
Br3 Mo1 Mo2 119.28(3) 3_566 . ?
Mo2 Mo1 Mo2 90.07(2) 3_566 . ?
Mo3 Mo1 Mo2 60.135(19) . . ?
Mo3 Mo1 Mo2 59.85(2) 3_566 . ?
Br7 Mo2 Br4 91.22(3) . . ?
Br7 Mo2 Br3 89.87(3) . . ?
Br4 Mo2 Br3 178.63(3) . . ?
Br7 Mo2 Br2 92.22(3) . . ?
Br4 Mo2 Br2 89.74(3) . . ?
Br3 Mo2 Br2 89.38(3) . . ?
Br7 Mo2 Br1 88.97(3) . . ?
Br4 Mo2 Br1 90.37(3) . . ?
Br3 Mo2 Br1 90.49(3) . . ?
Br2 Mo2 Br1 178.80(3) . . ?
Br7 Mo2 Mo1 133.45(3) . 3_566 ?
Br4 Mo2 Mo1 119.67(3) . 3_566 ?
Br3 Mo2 Mo1 59.96(2) . 3_566 ?
Br2 Mo2 Mo1 119.45(3) . 3_566 ?
Br1 Mo2 Mo1 59.50(2) . 3_566 ?
Br7 Mo2 Mo3 134.06(3) . 3_566 ?
Br4 Mo2 Mo3 59.60(2) . 3_566 ?
Br3 Mo2 Mo3 120.03(3) . 3_566 ?
Br2 Mo2 Mo3 119.69(3) . 3_566 ?
Br1 Mo2 Mo3 59.41(2) . 3_566 ?
Mo1 Mo2 Mo3 60.07(2) 3_566 3_566 ?
Br7 Mo2 Mo1 136.61(3) . . ?
Br4 Mo2 Mo1 59.27(2) . . ?
Br3 Mo2 Mo1 119.36(3) . . ?
Br2 Mo2 Mo1 59.64(2) . . ?
Br1 Mo2 Mo1 119.45(3) . . ?
Mo1 Mo2 Mo1 89.93(2) 3_566 . ?
Mo3 Mo2 Mo1 60.04(2) 3_566 . ?
Br7 Mo2 Mo3 135.82(3) . . ?
Br4 Mo2 Mo3 119.09(3) . . ?
Br3 Mo2 Mo3 59.54(2) . . ?
Br2 Mo2 Mo3 59.37(2) . . ?
Br1 Mo2 Mo3 119.58(3) . . ?
Mo1 Mo2 Mo3 60.08(2) 3_566 . ?
Mo3 Mo2 Mo3 90.08(2) 3_566 . ?
Mo1 Mo2 Mo3 59.814(19) . . ?
Br6 Mo3 Br1 88.95(3) . 3_566 ?
Br6 Mo3 Br2 91.38(3) . . ?
Br1 Mo3 Br2 90.00(3) 3_566 . ?
Br6 Mo3 Br4 90.07(3) . 3_566 ?
Br1 Mo3 Br4 90.52(3) 3_566 3_566 ?
Br2 Mo3 Br4 178.47(3) . 3_566 ?
Br6 Mo3 Br3 91.85(3) . . ?
Br1 Mo3 Br3 179.03(3) 3_566 . ?
Br2 Mo3 Br3 89.42(3) . . ?
Br4 Mo3 Br3 90.04(3) 3_566 . ?
Br6 Mo3 Mo2 133.40(3) . 3_566 ?
Br1 Mo3 Mo2 59.80(2) 3_566 3_566 ?
Br2 Mo3 Mo2 119.66(3) . 3_566 ?
Br4 Mo3 Mo2 59.47(2) 3_566 3_566 ?
Br3 Mo3 Mo2 119.89(3) . 3_566 ?
Br6 Mo3 Mo1 134.64(3) . . ?
Br1 Mo3 Mo1 59.57(2) 3_566 . ?
Br2 Mo3 Mo1 59.79(2) . . ?
Br4 Mo3 Mo1 119.34(3) 3_566 . ?
Br3 Mo3 Mo1 119.46(3) . . ?
Mo2 Mo3 Mo1 59.87(2) 3_566 . ?
Br6 Mo3 Mo1 135.47(3) . 3_566 ?
Br1 Mo3 Mo1 119.90(3) 3_566 3_566 ?
Br2 Mo3 Mo1 119.27(3) . 3_566 ?
Br4 Mo3 Mo1 59.25(2) 3_566 3_566 ?
Br3 Mo3 Mo1 59.79(2) . 3_566 ?
Mo2 Mo3 Mo1 60.10(2) 3_566 3_566 ?
Mo1 Mo3 Mo1 89.85(2) . 3_566 ?
Br6 Mo3 Mo2 136.68(3) . . ?
Br1 Mo3 Mo2 119.62(3) 3_566 . ?
Br2 Mo3 Mo2 59.57(2) . . ?
Br4 Mo3 Mo2 118.95(3) 3_566 . ?
Br3 Mo3 Mo2 59.41(2) . . ?
Mo2 Mo3 Mo2 89.92(2) 3_566 . ?
Mo1 Mo3 Mo2 60.05(2) . . ?
Mo1 Mo3 Mo2 59.70(2) 3_566 . ?
Mo3 Br1 Mo1 60.92(2) 3_566 3_566 ?
Mo3 Br1 Mo2 60.79(2) 3_566 . ?
Mo1 Br1 Mo2 60.65(2) 3_566 . ?
Mo3 Br2 Mo2 61.06(2) . . ?
Mo3 Br2 Mo1 60.78(2) . . ?
Mo2 Br2 Mo1 60.87(2) . . ?
Mo2 Br3 Mo3 61.05(2) . . ?
Mo2 Br3 Mo1 60.57(2) . 3_566 ?
Mo3 Br3 Mo1 60.78(2) . 3_566 ?
Mo1 Br4 Mo2 61.22(2) . . ?
Mo1 Br4 Mo3 61.13(2) . 3_566 ?
Mo2 Br4 Mo3 60.92(2) . 3_566 ?
C11 N C31 108.2(5) . . ?
C11 N C21 108.5(5) . . ?
C31 N C21 110.7(5) . . ?
C11 N C41 112.1(6) . . ?
C31 N C41 109.4(5) . . ?
C21 N C41 107.9(5) . . ?
C12 C11 N 115.1(6) . . ?
C12 C11 H11A 108.5 . . ?
N C11 H11A 108.5 . . ?
C12 C11 H11B 108.5 . . ?
N C11 H11B 108.5 . . ?
H11A C11 H11B 107.5 . . ?
C11 C12 C13 109.7(7) . . ?
C11 C12 H12A 109.7 . . ?
C13 C12 H12A 109.7 . . ?
C11 C12 H12B 109.7 . . ?
C13 C12 H12B 109.7 . . ?
H12A C12 H12B 108.2 . . ?
C14 C13 C12 117.3(19) . . ?
C14' C13 C12 112.7(12) . . ?
C14 C13 H13A 108.0 . . ?
C12 C13 H13A 108.0 . . ?
C14 C13 H13B 108.0 . . ?
C12 C13 H13B 108.0 . . ?
H13A C13 H13B 107.2 . . ?
C14' C13 H13C 109.0 . . ?
C12 C13 H13C 109.0 . . ?
C14' C13 H13D 109.0 . . ?
C12 C13 H13D 109.0 . . ?
H13C C13 H13D 107.8 . . ?
C13 C14 H14A 109.5 . . ?
C13 C14 H14B 109.5 . . ?
H14A C14 H14B 109.5 . . ?
C13 C14 H14C 109.5 . . ?
H14A C14 H14C 109.5 . . ?
H14B C14 H14C 109.5 . . ?
C13 C14' H14D 109.5 . . ?
C13 C14' H14E 109.5 . . ?
H14D C14' H14E 109.5 . . ?
C13 C14' H14F 109.5 . . ?
H14D C14' H14F 109.5 . . ?
H14E C14' H14F 109.5 . . ?
C22 C21 N 115.8(6) . . ?
C22 C21 H21A 108.3 . . ?
N C21 H21A 108.3 . . ?
C22 C21 H21B 108.3 . . ?
N C21 H21B 108.3 . . ?
H21A C21 H21B 107.4 . . ?
C21 C22 C23 111.4(6) . . ?
C21 C22 H22A 109.3 . . ?
C23 C22 H22A 109.3 . . ?
C21 C22 H22B 109.3 . . ?
C23 C22 H22B 109.3 . . ?
H22A C22 H22B 108.0 . . ?
C24 C23 C22 114.0(7) . . ?
C24 C23 H23A 108.8 . . ?
C22 C23 H23A 108.8 . . ?
C24 C23 H23B 108.8 . . ?
C22 C23 H23B 108.8 . . ?
H23A C23 H23B 107.7 . . ?
C23 C24 H24A 109.5 . . ?
C23 C24 H24B 109.5 . . ?
H24A C24 H24B 109.5 . . ?
C23 C24 H24C 109.5 . . ?
H24A C24 H24C 109.5 . . ?
H24B C24 H24C 109.5 . . ?
N C31 C32 116.1(6) . . ?
N C31 H31A 108.3 . . ?
C32 C31 H31A 108.3 . . ?
N C31 H31B 108.3 . . ?
C32 C31 H31B 108.3 . . ?
H31A C31 H31B 107.4 . . ?
C33 C32 C31 119.6(13) . . ?
C33' C32 C31 115.1(8) . . ?
C33 C32 H32A 107.4 . . ?
C31 C32 H32A 107.4 . . ?
C33 C32 H32B 107.4 . . ?
C31 C32 H32B 107.4 . . ?
H32A C32 H32B 107.0 . . ?
C33' C32 H32C 108.5 . . ?
C31 C32 H32C 108.5 . . ?
C33' C32 H32D 108.5 . . ?
C31 C32 H32D 108.5 . . ?
H32C C32 H32D 107.5 . . ?
C32 C33 C34 114.6(19) . . ?
C32 C33 H33A 108.6 . . ?
C34 C33 H33A 108.6 . . ?
C32 C33 H33B 108.6 . . ?
C34 C33 H33B 108.6 . . ?
H33A C33 H33B 107.6 . . ?
C32 C33' C34 108.3(10) . . ?
C32 C33' H33C 110.0 . . ?
C34 C33' H33C 110.0 . . ?
C32 C33' H33D 110.0 . . ?
C34 C33' H33D 110.0 . . ?
H33C C33' H33D 108.4 . . ?
C33 C34 H34A 109.5 . . ?
C33 C34 H34B 109.5 . . ?
H34A C34 H34B 109.5 . . ?
C33 C34 H34C 109.5 . . ?
H34A C34 H34C 109.5 . . ?
H34B C34 H34C 109.5 . . ?
C42 C41 N 116.8(6) . . ?
C42 C41 H41A 108.1 . . ?
N C41 H41A 108.1 . . ?
C42 C41 H41B 108.1 . . ?
N C41 H41B 108.1 . . ?
H41A C41 H41B 107.3 . . ?
C41 C42 C43 111.4(7) . . ?
C41 C42 H42A 109.3 . . ?
C43 C42 H42A 109.3 . . ?
C41 C42 H42B 109.3 . . ?
C43 C42 H42B 109.3 . . ?
H42A C42 H42B 108.0 . . ?
C44 C43 C42 115.8(8) . . ?
C44 C43 H43A 108.3 . . ?
C42 C43 H43A 108.3 . . ?
C44 C43 H43B 108.3 . . ?
C42 C43 H43B 108.3 . . ?
H43A C43 H43B 107.4 . . ?
C43 C44 H44A 109.5 . . ?
C43 C44 H44B 109.5 . . ?
H44A C44 H44B 109.5 . . ?
C43 C44 H44C 109.5 . . ?
H44A C44 H44C 109.5 . . ?
H44B C44 H44C 109.5 . . ?

loop_
_geom_bond_atom_site_label_1
_geom_bond_atom_site_label_2
_geom_bond_distance
_geom_bond_site_symmetry_2
_geom_bond_publ_flag
Mo1 Br5 2.5833(8) . ?
Mo1 Br4 2.5858(8) . ?
Mo1 Br1 2.5949(8) 3_566 ?
Mo1 Br2 2.6045(8) . ?
Mo1 Br3 2.6090(8) 3_566 ?
Mo1 Mo2 2.6251(8) 3_566 ?
Mo1 Mo3 2.6303(7) . ?
Mo1 Mo3 2.6350(8) 3_566 ?
Mo1 Mo2 2.6366(7) . ?
Mo2 Br7 2.5900(9) . ?
Mo2 Br4 2.5920(8) . ?
Mo2 Br3 2.5960(8) . ?
Mo2 Br2 2.6001(9) . ?
Mo2 Br1 2.6039(9) . ?
Mo2 Mo1 2.6250(8) 3_566 ?
Mo2 Mo3 2.6299(8) 3_566 ?
Mo2 Mo3 2.6388(8) . ?
Mo3 Br6 2.5848(9) . ?
Mo3 Br1 2.5935(8) 3_566 ?
Mo3 Br2 2.5948(9) . ?
Mo3 Br4 2.5955(8) 3_566 ?
Mo3 Br3 2.5995(8) . ?
Mo3 Mo2 2.6299(8) 3_566 ?
Mo3 Mo1 2.6350(8) 3_566 ?
Br1 Mo3 2.5935(8) 3_566 ?
Br1 Mo1 2.5949(8) 3_566 ?
Br3 Mo1 2.6090(8) 3_566 ?
Br4 Mo3 2.5955(8) 3_566 ?
N C11 1.512(8) . ?
N C31 1.513(8) . ?
N C21 1.515(9) . ?
N C41 1.519(8) . ?
C11 C12 1.498(10) . ?
C11 H11A 0.9800 . ?
C11 H11B 0.9800 . ?
C12 C13 1.543(12) . ?
C12 H12A 0.9800 . ?
C12 H12B 0.9800 . ?
C13 C14 1.19(2) . ?
C13 C14' 1.314(16) . ?
C13 H13A 0.9800 . ?
C13 H13B 0.9800 . ?
C13 H13C 0.9800 . ?
C13 H13D 0.9800 . ?
C14 H14A 0.9700 . ?
C14 H14B 0.9700 . ?
C14 H14C 0.9700 . ?
C14' H14D 0.9700 . ?
C14' H14E 0.9700 . ?
C14' H14F 0.9700 . ?
C21 C22 1.514(9) . ?
C21 H21A 0.9800 . ?
C21 H21B 0.9800 . ?
C22 C23 1.532(10) . ?
C22 H22A 0.9800 . ?
C22 H22B 0.9800 . ?
C23 C24 1.487(11) . ?
C23 H23A 0.9800 . ?
C23 H23B 0.9800 . ?
C24 H24A 0.9700 . ?
C24 H24B 0.9700 . ?
C24 H24C 0.9700 . ?
C31 C32 1.533(10) . ?
C31 H31A 0.9800 . ?
C31 H31B 0.9800 . ?
C32 C33 1.39(3) . ?
C32 C33' 1.479(15) . ?
C32 H32A 0.9800 . ?
C32 H32B 0.9800 . ?
C32 H32C 0.9800 . ?
C32 H32D 0.9800 . ?
C33 C34 1.54(3) . ?
C33 H33A 0.9800 . ?
C33 H33B 0.9800 . ?
C33' C34 1.571(16) . ?
C33' H33C 0.9800 . ?
C33' H33D 0.9800 . ?
C34 H34A 0.9700 . ?
C34 H34B 0.9700 . ?
C34 H34C 0.9700 . ?
C41 C42 1.485(10) . ?
C41 H41A 0.9800 . ?
C41 H41B 0.9800 . ?
C42 C43 1.514(11) . ?
C42 H42A 0.9800 . ?
C42 H42B 0.9800 . ?
C43 C44 1.449(13) . ?
C43 H43A 0.9800 . ?
C43 H43B 0.9800 . ?
C44 H44A 0.9700 . ?
C44 H44B 0.9700 . ?
C44 H44C 0.9700 . ?
